data_7053701
loop_
_publ_author_name
'Dehaen, Wim'
'Gale, Philip A.'
'Garc\'ia-Garrido, Sergio E.'
'Kostermans, Maarten'
'Light, Mark E.'

_publ_section_title
;
 Anion recognition by N-confused calix[4]pyrrole-\a-carbaldehyde and its
 Knoevenagel reaction derivatives
;
_journal_issue 5
_journal_name_full 'New Journal of Chemistry'
_journal_page_first 691
_journal_paper_doi 10.1039/b616467f
_journal_volume 31
_journal_year 2007
_chemical_formula_moiety 'C41 H40 N6 O, 0.5(C2 H3 N)'
_chemical_formula_sum 'C42 H41.5 N6.5 O'
_chemical_formula_weight 653.32
_chemical_name_systematic ?
_space_group_IT_number 13
_symmetry_cell_setting monoclinic
_symmetry_space_group_name_Hall '-P 2yc'
_symmetry_space_group_name_H-M 'P 1 2/c 1'
_atom_sites_solution_hydrogens geom
_atom_sites_solution_primary direct
_atom_sites_solution_secondary difmap
_audit_creation_method SHELXL-97
_cell_angle_alpha 90.00
_cell_angle_beta 106.807(4)
_cell_angle_gamma 90.00
_cell_formula_units_Z 4
_cell_length_a 19.7663(15)
_cell_length_b 11.8837(8)
_cell_length_c 15.7559(14)
_cell_measurement_reflns_used 7046
_cell_measurement_temperature 120(2)
_cell_measurement_theta_max 26.02
_cell_measurement_theta_min 1.00
_cell_volume 3542.9(5)
_computing_cell_refinement 'DENZO (Otwinowski & Minor, 1997) & COLLECT (Hooft, R.W.W., 1998)'
_computing_data_collection 'COLLECT (Hooft, R.W.W., 1998)'
_computing_data_reduction 'DENZO (Otwinowski & Minor, 1997) & COLLECT (Hooft, R.W.W., 1998)'
_computing_molecular_graphics 'CAMERON (Watkin, et al., 1993)'
_computing_publication_material 'WINGX (Farrugia, 1998)'
_computing_structure_refinement 'SHELXL-97 (Sheldrick, 1997)'
_computing_structure_solution 'SHELXS-97 (Sheldrick, 1997)'
_diffrn_ambient_temperature 120(2)
_diffrn_detector_area_resol_mean 9.091
_diffrn_measured_fraction_theta_full 0.993
_diffrn_measured_fraction_theta_max 0.993
_diffrn_measurement_device_type 'Bruker-Nonius CCD camera on \k-goniostat'
_diffrn_measurement_method '\f & \w scans to fill the asymmetric unit'
_diffrn_radiation_monochromator graphite
_diffrn_radiation_source 'Bruker Nonius FR591 Rotating Anode'
_diffrn_radiation_type MoK\a
_diffrn_radiation_wavelength 0.71073
_diffrn_reflns_av_R_equivalents 0.1582
_diffrn_reflns_av_sigmaI/netI 0.1726
_diffrn_reflns_limit_h_max 24
_diffrn_reflns_limit_h_min -24
_diffrn_reflns_limit_k_max 14
_diffrn_reflns_limit_k_min -14
_diffrn_reflns_limit_l_max 19
_diffrn_reflns_limit_l_min -19
_diffrn_reflns_number 35967
_diffrn_reflns_theta_full 26.11
_diffrn_reflns_theta_max 26.11
_diffrn_reflns_theta_min 2.93
_diffrn_standards_number 0
_exptl_absorpt_coefficient_mu 0.076
_exptl_absorpt_correction_T_max 0.9970
_exptl_absorpt_correction_T_min 0.9751
_exptl_absorpt_correction_type multi-scan
_exptl_absorpt_process_details
;
SADABS V2.10 (Sheldrick, G.M., 2003)
;
_exptl_crystal_colour Red
_exptl_crystal_density_diffrn 1.225
_exptl_crystal_density_method 'not measured'
_exptl_crystal_description Slab
_exptl_crystal_F_000 1388
_exptl_crystal_size_max 0.2
_exptl_crystal_size_mid 0.2
_exptl_crystal_size_min 0.04
_refine_diff_density_max 1.529
_refine_diff_density_min -0.683
_refine_diff_density_rms 0.090
_refine_ls_extinction_method none
_refine_ls_goodness_of_fit_ref 1.011
_refine_ls_hydrogen_treatment constr
_refine_ls_matrix_type full
_refine_ls_number_parameters 465
_refine_ls_number_reflns 7024
_refine_ls_number_restraints 21
_refine_ls_restrained_S_all 1.069
_refine_ls_R_factor_all 0.2209
_refine_ls_R_factor_gt 0.0907
_refine_ls_shift/su_max 0.041
_refine_ls_shift/su_mean 0.003
_refine_ls_structure_factor_coef Fsqd
_refine_ls_weighting_details 'calc w=1/[\s^2^(Fo^2^)+(0.1456P)^2^+0.0000P] where P=(Fo^2^+2Fc^2^)/3'
_refine_ls_weighting_scheme calc
_refine_ls_wR_factor_gt 0.2159
_refine_ls_wR_factor_ref 0.2756
_reflns_number_gt 3104
_reflns_number_total 7024
_reflns_threshold_expression >2sigma(I)
_cod_data_source_file b616467fsup1.cif
_cod_data_source_block 2006sot0639
_cod_depositor_comments
;
The following automatic conversions were performed:

'_symmetry_cell_setting' value 'Monoclinic' changed to 'monoclinic'
according to /home/saulius/struct/CIF-dictionaries/cif_core.dic
dictionary named 'cif_core.dic' version 2.4.2 from 2011-04-26.

Automatic conversion script
Id: cif_fix_values 1891 2012-01-12 08:04:46Z andrius 
;
_cod_original_sg_symbol_H-M P2/c
_cod_original_formula_sum 'C42 H41.50 N6.50 O'
_cod_database_code 7053701

loop_
_symmetry_equiv_pos_as_xyz
'x, y, z'
'-x, y, -z+1/2'
'-x, -y, -z'
'x, -y, z-1/2'

loop_
_atom_site_label
_atom_site_type_symbol
_atom_site_fract_x
_atom_site_fract_y
_atom_site_fract_z
_atom_site_U_iso_or_equiv
_atom_site_adp_type
_atom_site_occupancy
_atom_site_symmetry_multiplicity
_atom_site_calc_flag
_atom_site_refinement_flags
C1 C 0.3181(2) 0.9778(4) 0.0719(3) 0.0302(11) Uani 1 1 d .
C2 C 0.2851(2) 1.0678(4) 0.0238(3) 0.0371(12) Uani 1 1 d .
H2 H 0.2964 1.1006 -0.0253 0.044 Uiso 1 1 calc R
C3 C 0.2305(3) 1.1040(4) 0.0601(3) 0.0388(12) Uani 1 1 d .
H3 H 0.1990 1.1649 0.0392 0.047 Uiso 1 1 calc R
C4 C 0.2316(2) 1.0362(4) 0.1300(3) 0.0334(12) Uani 1 1 d .
C5 C 0.1900(2) 1.0337(4) 0.1980(3) 0.0364(12) Uani 1 1 d .
C6 C 0.2391(3) 1.0655(4) 0.2891(3) 0.0435(13) Uani 1 1 d .
H6A H 0.2126 1.0637 0.3329 0.065 Uiso 1 1 calc R
H6B H 0.2578 1.1414 0.2865 0.065 Uiso 1 1 calc R
H6C H 0.2783 1.0117 0.3061 0.065 Uiso 1 1 calc R
C7 C 0.1298(3) 1.1201(4) 0.1706(4) 0.0476(14) Uani 1 1 d .
H7A H 0.0966 1.0974 0.1140 0.071 Uiso 1 1 calc R
H7B H 0.1494 1.1942 0.1641 0.071 Uiso 1 1 calc R
H7C H 0.1051 1.1237 0.2162 0.071 Uiso 1 1 calc R
C8 C 0.1611(2) 0.9165(4) 0.2030(3) 0.0331(12) Uani 1 1 d .
C9 C 0.1704(3) 0.8423(4) 0.2705(3) 0.0404(13) Uani 1 1 d .
H9 H 0.1998 0.8532 0.3294 0.048 Uiso 1 1 calc R
C10 C 0.1290(3) 0.7458(4) 0.2387(4) 0.0424(13) Uani 1 1 d .
H10 H 0.1259 0.6809 0.2726 0.051 Uiso 1 1 calc R
C11 C 0.0942(2) 0.7616(4) 0.1511(3) 0.0347(12) Uani 1 1 d .
C12 C 0.0428(2) 0.6909(4) 0.0836(3) 0.0401(13) Uani 1 1 d .
C13 C -0.0304(3) 0.7461(6) 0.0552(4) 0.0663(18) Uani 1 1 d .
H13A H -0.0469 0.7585 0.1074 0.099 Uiso 1 1 calc R
H13B H -0.0637 0.6967 0.0134 0.099 Uiso 1 1 calc R
H13C H -0.0275 0.8184 0.0265 0.099 Uiso 1 1 calc R
C14 C 0.0364(3) 0.5751(5) 0.1241(4) 0.0660(18) Uani 1 1 d .
H14A H 0.0829 0.5389 0.1426 0.099 Uiso 1 1 calc R
H14B H 0.0035 0.5280 0.0798 0.099 Uiso 1 1 calc R
H14C H 0.0187 0.5846 0.1757 0.099 Uiso 1 1 calc R
C15 C 0.0695(2) 0.6761(4) 0.0036(3) 0.0366(12) Uani 1 1 d .
C16 C 0.0393(3) 0.6983(4) -0.0845(3) 0.0426(13) Uani 1 1 d .
H16 H -0.0065 0.7290 -0.1102 0.051 Uiso 1 1 calc R
C17 C 0.0889(3) 0.6671(4) -0.1311(3) 0.0418(13) Uani 1 1 d .
H17 H 0.0822 0.6736 -0.1931 0.050 Uiso 1 1 calc R
C18 C 0.1473(2) 0.6265(4) -0.0698(3) 0.0346(12) Uani 1 1 d .
C19 C 0.2147(2) 0.5772(4) -0.0804(3) 0.0380(12) Uani 1 1 d .
C20 C 0.2147(3) 0.5837(5) -0.1766(3) 0.0515(15) Uani 1 1 d .
H20A H 0.1739 0.5426 -0.2138 0.077 Uiso 1 1 calc R
H20B H 0.2583 0.5501 -0.1829 0.077 Uiso 1 1 calc R
H20C H 0.2120 0.6627 -0.1953 0.077 Uiso 1 1 calc R
C21 C 0.2215(3) 0.4524(4) -0.0479(4) 0.0539(15) Uani 1 1 d .
H21A H 0.2279 0.4504 0.0161 0.081 Uiso 1 1 calc R
H21B H 0.2624 0.4174 -0.0608 0.081 Uiso 1 1 calc R
H21C H 0.1786 0.4111 -0.0788 0.081 Uiso 1 1 calc R
C22 C 0.2775(2) 0.6448(4) -0.0265(3) 0.0332(12) Uani 1 1 d .
C23 C 0.2830(2) 0.7599(4) -0.0064(3) 0.0301(11) Uani 1 1 d .
H23 H 0.2451 0.8123 -0.0221 0.036 Uiso 1 1 calc R
C24 C 0.3523(2) 0.7857(4) 0.0401(3) 0.0322(12) Uani 1 1 d .
C25 C 0.3901(2) 0.6806(4) 0.0502(3) 0.0321(11) Uani 1 1 d .
C26 C 0.3789(2) 0.9045(4) 0.0650(3) 0.0308(11) Uani 1 1 d .
C27 C 0.4383(2) 0.9151(4) 0.1537(3) 0.0375(12) Uani 1 1 d .
H27A H 0.4448 0.9945 0.1710 0.056 Uiso 1 1 calc R
H27B H 0.4825 0.8852 0.1464 0.056 Uiso 1 1 calc R
H27C H 0.4253 0.8724 0.1998 0.056 Uiso 1 1 calc R
C28 C 0.4076(3) 0.9504(4) -0.0092(3) 0.0402(13) Uani 1 1 d .
H28A H 0.3712 0.9436 -0.0663 0.060 Uiso 1 1 calc R
H28B H 0.4494 0.9071 -0.0109 0.060 Uiso 1 1 calc R
H28C H 0.4205 1.0297 0.0024 0.060 Uiso 1 1 calc R
C29 C 0.4595(2) 0.6534(4) 0.0983(3) 0.0342(12) Uani 1 1 d .
H29 H 0.4879 0.7171 0.1217 0.041 Uiso 1 1 calc R
C30 C 0.4951(2) 0.5514(4) 0.1184(3) 0.0298(11) Uani 1 1 d .
C31 C 0.4686(3) 0.4381(4) 0.0907(3) 0.0339(12) Uani 1 1 d .
C32 C 0.5203(2) 0.3574(4) 0.1436(3) 0.0327(12) Uani 1 1 d .
C33 C 0.5181(3) 0.2407(4) 0.1434(3) 0.0380(12) Uani 1 1 d .
H33 H 0.4805 0.2018 0.1027 0.046 Uiso 1 1 calc R
C34 C 0.5706(3) 0.1828(4) 0.2022(4) 0.0425(13) Uani 1 1 d .
H34 H 0.5702 0.1028 0.2021 0.051 Uiso 1 1 calc R
C35 C 0.6247(3) 0.2406(4) 0.2623(4) 0.0457(14) Uani 1 1 d .
H35 H 0.6598 0.1989 0.3046 0.055 Uiso 1 1 calc R
C36 C 0.6294(3) 0.3577(4) 0.2629(3) 0.0395(13) Uani 1 1 d .
H36 H 0.6675 0.3958 0.3035 0.047 Uiso 1 1 calc R
C37 C 0.5764(2) 0.4163(4) 0.2019(3) 0.0327(12) Uani 1 1 d .
C38 C 0.5648(2) 0.5388(4) 0.1797(3) 0.0345(12) Uani 1 1 d .
C39 C 0.6162(2) 0.6198(4) 0.2102(3) 0.0340(12) Uani 1 1 d .
C40 C 0.6127(2) 0.7318(5) 0.1760(4) 0.0397(13) Uani 1 1 d .
C41 C 0.6820(3) 0.5985(4) 0.2759(4) 0.0362(12) Uani 1 1 d .
N1 N 0.28533(19) 0.9594(3) 0.1367(3) 0.0336(10) Uani 1 1 d .
H1 H 0.2970 0.9059 0.1769 0.040 Uiso 1 1 calc R
N2 N 0.11464(19) 0.8675(3) 0.1303(3) 0.0362(10) Uani 1 1 d .
H2A H 0.0998 0.8989 0.0776 0.043 Uiso 1 1 calc R
N3 N 0.13514(19) 0.6326(3) 0.0109(3) 0.0341(10) Uani 1 1 d .
H3A H 0.1655 0.6115 0.0611 0.041 Uiso 1 1 calc R
N4 N 0.34112(19) 0.5994(3) 0.0069(3) 0.0347(10) Uani 1 1 d .
H4 H 0.3511 0.5279 0.0023 0.042 Uiso 1 1 calc R
N5 N 0.6140(2) 0.8237(4) 0.1526(3) 0.0569(13) Uani 1 1 d .
N6 N 0.7352(2) 0.5866(4) 0.3304(3) 0.0479(12) Uani 1 1 d .
O1 O 0.41237(18) 0.4085(3) 0.0359(2) 0.0407(9) Uani 1 1 d .
N7 N 0.0683(4) 0.9702(7) -0.0723(5) 0.052(2) Uani 0.50 1 d PDU
C44 C 0.0000 1.0308(9) -0.2500 0.099(3) Uani 1 2 d SDU
H44A H -0.0404 1.0795 -0.2515 0.149 Uiso 0.50 1 calc PR
H44B H -0.0167 0.9628 -0.2850 0.149 Uiso 0.50 1 calc PR
H44C H 0.0331 1.0712 -0.2749 0.149 Uiso 0.50 1 calc PR
C43 C 0.0395(5) 0.9960(9) -0.1488(5) 0.049(3) Uani 0.50 1 d PDU

loop_
_atom_site_aniso_label
_atom_site_aniso_U_11
_atom_site_aniso_U_22
_atom_site_aniso_U_33
_atom_site_aniso_U_23
_atom_site_aniso_U_13
_atom_site_aniso_U_12
C1 0.029(3) 0.032(3) 0.026(3) -0.001(2) 0.003(2) -0.003(2)
C2 0.037(3) 0.039(3) 0.035(3) -0.002(2) 0.010(2) -0.001(2)
C3 0.041(3) 0.034(3) 0.034(3) 0.004(2) 0.000(2) 0.010(2)
C4 0.026(3) 0.032(3) 0.039(3) -0.007(2) 0.005(2) -0.001(2)
C5 0.033(3) 0.037(3) 0.037(3) -0.005(2) 0.007(2) 0.004(2)
C6 0.044(3) 0.048(3) 0.038(3) -0.011(3) 0.012(3) -0.005(2)
C7 0.041(3) 0.041(3) 0.062(4) -0.004(3) 0.017(3) 0.007(2)
C8 0.027(3) 0.040(3) 0.030(3) -0.005(2) 0.005(2) 0.001(2)
C9 0.045(3) 0.040(3) 0.030(3) -0.001(3) 0.001(3) 0.007(2)
C10 0.050(3) 0.036(3) 0.039(4) 0.003(3) 0.011(3) 0.000(2)
C11 0.032(3) 0.040(3) 0.033(3) 0.000(2) 0.012(3) 0.000(2)
C12 0.035(3) 0.046(3) 0.040(3) -0.006(3) 0.014(3) -0.011(2)
C13 0.031(3) 0.111(5) 0.057(4) -0.021(4) 0.011(3) -0.012(3)
C14 0.094(5) 0.058(4) 0.054(4) -0.003(3) 0.034(4) -0.039(3)
C15 0.033(3) 0.040(3) 0.033(3) 0.000(2) 0.003(2) -0.009(2)
C16 0.034(3) 0.047(3) 0.042(4) 0.004(3) 0.003(3) -0.001(2)
C17 0.040(3) 0.052(3) 0.031(3) 0.004(3) 0.007(3) -0.004(3)
C18 0.035(3) 0.036(3) 0.031(3) -0.004(2) 0.007(2) -0.007(2)
C19 0.036(3) 0.032(3) 0.044(3) -0.006(2) 0.008(3) -0.004(2)
C20 0.047(3) 0.067(4) 0.041(4) -0.017(3) 0.014(3) -0.012(3)
C21 0.045(3) 0.040(3) 0.074(4) -0.003(3) 0.012(3) -0.004(2)
C22 0.029(3) 0.036(3) 0.034(3) -0.001(2) 0.008(2) 0.005(2)
C23 0.029(3) 0.027(3) 0.035(3) 0.001(2) 0.009(2) 0.004(2)
C24 0.031(3) 0.038(3) 0.028(3) 0.001(2) 0.010(2) -0.002(2)
C25 0.028(3) 0.038(3) 0.030(3) 0.004(2) 0.006(2) 0.004(2)
C26 0.024(3) 0.035(3) 0.031(3) -0.004(2) 0.005(2) -0.004(2)
C27 0.030(3) 0.041(3) 0.035(3) -0.005(2) -0.001(2) 0.002(2)
C28 0.040(3) 0.039(3) 0.045(3) -0.005(2) 0.019(3) -0.007(2)
C29 0.039(3) 0.032(3) 0.035(3) -0.002(2) 0.016(3) -0.003(2)
C30 0.032(3) 0.032(3) 0.024(3) 0.001(2) 0.007(2) 0.006(2)
C31 0.033(3) 0.037(3) 0.035(3) -0.001(2) 0.016(3) -0.001(2)
C32 0.035(3) 0.033(3) 0.034(3) 0.003(2) 0.016(2) 0.006(2)
C33 0.045(3) 0.035(3) 0.038(3) 0.001(2) 0.019(3) -0.001(2)
C34 0.048(3) 0.036(3) 0.047(4) 0.004(3) 0.021(3) 0.007(3)
C35 0.044(3) 0.050(3) 0.049(4) 0.019(3) 0.022(3) 0.016(3)
C36 0.034(3) 0.046(3) 0.040(3) 0.010(3) 0.012(3) 0.007(2)
C37 0.035(3) 0.036(3) 0.033(3) 0.001(2) 0.018(2) 0.005(2)
C38 0.039(3) 0.038(3) 0.031(3) 0.003(2) 0.018(3) 0.001(2)
C39 0.030(3) 0.040(3) 0.030(3) -0.008(2) 0.007(2) 0.003(2)
C40 0.030(3) 0.041(3) 0.047(3) -0.006(3) 0.008(3) -0.002(2)
C41 0.040(3) 0.036(3) 0.035(3) -0.013(2) 0.015(3) -0.002(2)
N1 0.036(2) 0.031(2) 0.034(2) 0.0076(18) 0.010(2) 0.0038(18)
N2 0.032(2) 0.044(2) 0.029(2) 0.003(2) 0.005(2) -0.0015(19)
N3 0.028(2) 0.043(2) 0.028(2) 0.0000(18) 0.0037(19) -0.0037(18)
N4 0.034(2) 0.029(2) 0.039(3) -0.0034(19) 0.007(2) -0.0024(19)
N5 0.048(3) 0.047(3) 0.077(4) 0.000(3) 0.019(3) -0.004(2)
N6 0.041(3) 0.056(3) 0.042(3) -0.011(2) 0.005(2) 0.003(2)
O1 0.045(2) 0.0330(19) 0.042(2) -0.0039(16) 0.0097(18) -0.0035(16)
N7 0.053(3) 0.052(3) 0.053(3) -0.0006(11) 0.0161(12) -0.0032(11)
C44 0.099(4) 0.100(4) 0.100(4) 0.000 0.0301(14) 0.000
C43 0.048(3) 0.049(3) 0.049(3) 0.0012(11) 0.0137(13) -0.0011(11)

loop_
_atom_type_symbol
_atom_type_description
_atom_type_scat_dispersion_real
_atom_type_scat_dispersion_imag
_atom_type_scat_source
C C 0.0033 0.0016 'International Tables Vol C Tables 4.2.6.8 and 6.1.1.4'
H H 0.0000 0.0000 'International Tables Vol C Tables 4.2.6.8 and 6.1.1.4'
N N 0.0061 0.0033 'International Tables Vol C Tables 4.2.6.8 and 6.1.1.4'
O O 0.0106 0.0060 'International Tables Vol C Tables 4.2.6.8 and 6.1.1.4'

loop_
_geom_angle_atom_site_label_1
_geom_angle_atom_site_label_2
_geom_angle_atom_site_label_3
_geom_angle
C2 C1 N1 106.6(4)
C2 C1 C26 132.4(4)
N1 C1 C26 121.1(4)
C1 C2 C3 108.0(4)
C4 C3 C2 108.0(4)
C3 C4 N1 106.6(4)
C3 C4 C5 133.9(4)
N1 C4 C5 119.4(4)
C8 C5 C6 108.9(4)
C8 C5 C4 109.9(4)
C6 C5 C4 109.2(4)
C8 C5 C7 110.8(4)
C6 C5 C7 109.2(4)
C4 C5 C7 108.7(4)
C9 C8 N2 106.6(4)
C9 C8 C5 132.2(5)
N2 C8 C5 121.2(4)
C8 C9 C10 108.5(5)
C11 C10 C9 108.5(4)
C10 C11 N2 105.5(4)
C10 C11 C12 132.9(5)
N2 C11 C12 121.6(4)
C11 C12 C15 109.2(4)
C11 C12 C13 110.9(4)
C15 C12 C13 109.5(4)
C11 C12 C14 109.1(4)
C15 C12 C14 109.4(4)
C13 C12 C14 108.7(4)
C16 C15 N3 106.4(4)
C16 C15 C12 131.9(5)
N3 C15 C12 121.7(4)
C15 C16 C17 107.9(4)
C18 C17 C16 107.1(4)
C17 C18 N3 107.5(4)
C17 C18 C19 130.9(5)
N3 C18 C19 121.6(4)
C18 C19 C22 109.8(4)
C18 C19 C20 110.2(4)
C22 C19 C20 107.2(4)
C18 C19 C21 109.1(4)
C22 C19 C21 109.9(4)
C20 C19 C21 110.5(4)
N4 C22 C23 107.7(4)
N4 C22 C19 122.3(4)
C23 C22 C19 129.9(4)
C24 C23 C22 109.5(4)
C23 C24 C25 105.6(4)
C23 C24 C26 123.8(4)
C25 C24 C26 130.5(4)
N4 C25 C29 122.5(4)
N4 C25 C24 106.3(4)
C29 C25 C24 130.9(4)
C1 C26 C24 109.4(3)
C1 C26 C28 109.0(4)
C24 C26 C28 108.0(4)
C1 C26 C27 107.4(4)
C24 C26 C27 115.1(4)
C28 C26 C27 107.8(4)
C30 C29 C25 132.5(4)
C29 C30 C38 124.3(4)
C29 C30 C31 128.3(4)
C38 C30 C31 107.1(4)
O1 C31 C30 129.6(4)
O1 C31 C32 122.9(4)
C30 C31 C32 107.5(4)
C33 C32 C37 121.1(4)
C33 C32 C31 129.4(5)
C37 C32 C31 109.5(4)
C34 C33 C32 119.2(5)
C33 C34 C35 119.9(5)
C34 C35 C36 122.4(5)
C37 C36 C35 117.4(5)
C36 C37 C32 119.9(4)
C36 C37 C38 133.1(5)
C32 C37 C38 107.0(4)
C39 C38 C30 128.7(4)
C39 C38 C37 123.2(4)
C30 C38 C37 108.0(4)
C38 C39 C41 123.5(4)
C38 C39 C40 124.6(4)
C41 C39 C40 111.8(4)
N5 C40 C39 175.6(6)
N6 C41 C39 176.7(5)
C1 N1 C4 110.8(4)
C8 N2 C11 110.9(4)
C18 N3 C15 111.1(4)
C22 N4 C25 110.8(4)
N7 C43 C44 179.0(10)

loop_
_geom_bond_atom_site_label_1
_geom_bond_atom_site_label_2
_geom_bond_distance
C1 C2 1.363(6)
C1 N1 1.375(5)
C1 C26 1.513(6)
C2 C3 1.426(7)
C3 C4 1.359(6)
C4 N1 1.381(5)
C4 C5 1.528(6)
C5 C8 1.517(6)
C5 C6 1.529(7)
C5 C7 1.535(6)
C8 C9 1.352(6)
C8 N2 1.373(6)
C9 C10 1.414(7)
C10 C11 1.365(7)
C11 N2 1.389(6)
C11 C12 1.499(7)
C12 C15 1.511(7)
C12 C13 1.532(7)
C12 C14 1.538(7)
C15 C16 1.369(7)
C15 N3 1.370(6)
C16 C17 1.433(7)
C17 C18 1.362(7)
C18 N3 1.362(6)
C18 C19 1.508(7)
C19 C22 1.515(6)
C19 C20 1.519(7)
C19 C21 1.561(7)
C22 N4 1.329(5)
C22 C23 1.402(6)
C23 C24 1.389(6)
C24 C25 1.440(6)
C24 C26 1.518(6)
C25 N4 1.397(6)
C25 C29 1.401(6)
C26 C28 1.539(6)
C26 C27 1.549(6)
C29 C30 1.392(6)
C30 C38 1.443(6)
C30 C31 1.464(6)
C31 O1 1.245(5)
C31 C32 1.472(6)
C32 C33 1.387(6)
C32 C37 1.405(6)
C33 C34 1.361(7)
C34 C35 1.389(7)
C35 C36 1.394(7)
C36 C37 1.388(6)
C37 C38 1.500(6)
C38 C39 1.381(6)
C39 C41 1.432(7)
C39 C40 1.430(7)
C40 N5 1.156(6)
C41 N6 1.158(6)
N7 C43 1.213(7)
C44 C43 1.614(7)

loop_
_geom_hbond_atom_site_label_D
_geom_hbond_atom_site_label_H
_geom_hbond_atom_site_label_A
_geom_hbond_distance_DH
_geom_hbond_distance_HA
_geom_hbond_distance_DA
_geom_hbond_angle_DHA
_geom_hbond_site_symmetry_A
N2 H2A N7 0.88 2.42 3.291(8) 173.3 .
N3 H3A N6 0.88 2.22 3.068(6) 162.1 2_655
N4 H4 O1 0.88 1.84 2.639(5) 149.8 .
